data_2201976
loop_
_publ_author_name
'Bats, Jan W.'
'Walter, Martin'
'Noe, Christian R.'

_publ_section_title
;
 2-Cyclopentyl-2-hydroxy-2-phenylacetic acid, a pseudosymmetric crystal
 structure with space group <i>Pna</i>2~1~ and <i>Z</i>' = 2
;
_journal_issue 1
_journal_name_full 'Acta Crystallographica Section E'
_journal_page_first o72
_journal_page_last o74
_journal_paper_doi 10.1107/S1600536802022961
_journal_volume 59
_journal_year 2003
_chemical_formula_iupac 'C13 H16 O3'
_chemical_formula_moiety 'C13 H16 O3'
_chemical_formula_sum 'C13 H16 O3'
_chemical_formula_weight 220.26
_chemical_name_systematic
;
2-cyclopentyl-2-hydroxy-2-phenylacetic acid
;
_space_group_IT_number 33
_symmetry_cell_setting orthorhombic
_symmetry_space_group_name_Hall 'P 2c -2n'
_symmetry_space_group_name_H-M 'P n a 21'
_atom_sites_solution_hydrogens difmap
_atom_sites_solution_primary direct
_atom_sites_solution_secondary difmap
_audit_creation_method SHELXL-97
_cell_angle_alpha 90.00
_cell_angle_beta 90.00
_cell_angle_gamma 90.00
_cell_formula_units_Z 8
_cell_length_a 11.1981(14)
_cell_length_b 8.4864(15)
_cell_length_c 23.853(3)
_cell_measurement_reflns_used 194
_cell_measurement_temperature 142(2)
_cell_measurement_theta_max 23
_cell_measurement_theta_min 3
_cell_volume 2266.8(6)
_computing_cell_refinement SMART
_computing_data_collection 'SMART (Siemens, 1995)'
_computing_data_reduction 'SAINT (Siemens, 1995)'
_computing_molecular_graphics 'XP in SHELXTL (Sheldrick, 1996)'
_computing_publication_material SHELXL97
_computing_structure_refinement 'SHELXL97 (Sheldrick, 1997)'
_computing_structure_solution 'SHELXS97 (Sheldrick, 1997)'
_diffrn_ambient_temperature 142(2)
_diffrn_measured_fraction_theta_full 0.99
_diffrn_measured_fraction_theta_max 0.955
_diffrn_measurement_device_type 'Siemens SMART 1K CCD'
_diffrn_measurement_method \w
_diffrn_radiation_monochromator graphite
_diffrn_radiation_source 'normal-focus sealed tube'
_diffrn_radiation_type MoK\a
_diffrn_radiation_wavelength 0.71073
_diffrn_reflns_av_R_equivalents 0.0233
_diffrn_reflns_av_sigmaI/netI 0.0219
_diffrn_reflns_limit_h_max 16
_diffrn_reflns_limit_h_min -16
_diffrn_reflns_limit_k_max 10
_diffrn_reflns_limit_k_min -11
_diffrn_reflns_limit_l_max 35
_diffrn_reflns_limit_l_min -34
_diffrn_reflns_number 37645
_diffrn_reflns_theta_full 28.5
_diffrn_reflns_theta_max 32.0
_diffrn_reflns_theta_min 1.71
_diffrn_standards_decay_% 0.0
_diffrn_standards_interval_time 600
_diffrn_standards_number 773
_exptl_absorpt_coefficient_mu 0.091
_exptl_absorpt_correction_T_max 0.964
_exptl_absorpt_correction_T_min 0.935
_exptl_absorpt_correction_type multi-scan
_exptl_absorpt_process_details '(SADABS, Sheldrick, 2000)'
_exptl_crystal_colour colorless
_exptl_crystal_density_diffrn 1.291
_exptl_crystal_density_method 'not measured'
_exptl_crystal_description rod
_exptl_crystal_F_000 944
_exptl_crystal_size_max 0.50
_exptl_crystal_size_mid 0.45
_exptl_crystal_size_min 0.40
_refine_diff_density_max 0.385
_refine_diff_density_min -0.230
_refine_ls_extinction_coef 0.0043(10)
_refine_ls_extinction_expression Fc^*^=kFc[1+0.001xFc^2^\l^3^/sin(2\q)]^-1/4^
_refine_ls_extinction_method SHELXL97
_refine_ls_goodness_of_fit_ref 1.081
_refine_ls_hydrogen_treatment constr
_refine_ls_matrix_type full
_refine_ls_number_parameters 294
_refine_ls_number_reflns 3878
_refine_ls_number_restraints 1
_refine_ls_restrained_S_all 1.081
_refine_ls_R_factor_all 0.0396
_refine_ls_R_factor_gt 0.0356
_refine_ls_shift/su_max 0.001
_refine_ls_shift/su_mean 0.000
_refine_ls_structure_factor_coef Fsqd
_refine_ls_weighting_details 'calc w = 1/[\s^2^(Fo^2^)+(0.06P)^2^+0.35P] where P = (Fo^2^+2Fc^2^)/3'
_refine_ls_weighting_scheme calc
_refine_ls_wR_factor_gt 0.0956
_refine_ls_wR_factor_ref 0.0986
_reflns_number_gt 3597
_reflns_number_total 3878
_reflns_threshold_expression I>2\s(I)
_cod_data_source_file fl6011.cif
_cod_data_source_block I
_cod_database_code 2201976
_cod_database_fobs_code 2201976

loop_
_symmetry_equiv_pos_as_xyz
'x, y, z'
'-x, -y, z+1/2'
'x+1/2, -y+1/2, z'
'-x+1/2, y+1/2, z+1/2'

loop_
_atom_site_label
_atom_site_fract_x
_atom_site_fract_y
_atom_site_fract_z
_atom_site_U_iso_or_equiv
_atom_site_adp_type
_atom_site_calc_flag
_atom_site_refinement_flags
_atom_site_occupancy
_atom_site_disorder_assembly
_atom_site_disorder_group
_atom_site_type_symbol
O1 0.24292(9) 0.69776(13) 0.17541(4) 0.0154(2) Uani d . 1 . . O
H01 0.2528 0.6966 0.2103 0.023 Uiso calc R 1 . . H
O2 0.45966(13) 0.74955(15) 0.21656(7) 0.0219(3) Uani d . 1 . . O
O3 0.54776(10) 0.65491(15) 0.13892(5) 0.0217(2) Uani d . 1 . . O
H03 0.6086 0.6972 0.1530 0.033 Uiso calc R 1 . . H
C1 0.33693(12) 0.61250(17) 0.14912(6) 0.0127(2) Uani d . 1 . . C
C2 0.45484(13) 0.67984(17) 0.17180(6) 0.0149(3) Uani d . 1 . . C
C3 0.32922(12) 0.43588(18) 0.16329(6) 0.0144(3) Uani d . 1 . . C
C4 0.22992(14) 0.37631(19) 0.19160(7) 0.0188(3) Uani d . 1 . . C
H4 0.1696 0.4461 0.2046 0.023 Uiso calc R 1 . . H
C5 0.21889(17) 0.2151(2) 0.20089(8) 0.0243(3) Uani d . 1 . . C
H5 0.1510 0.1755 0.2201 0.029 Uiso calc R 1 . . H
C6 0.30667(16) 0.1115(2) 0.18220(8) 0.0242(3) Uani d . 1 . . C
H6 0.2986 0.0014 0.1883 0.029 Uiso calc R 1 . . H
C7 0.40616(17) 0.1710(2) 0.15460(8) 0.0241(4) Uani d . 1 . . C
H7 0.4667 0.1010 0.1420 0.029 Uiso calc R 1 . . H
C8 0.41818(15) 0.3315(2) 0.14521(7) 0.0188(3) Uani d . 1 . . C
H8 0.4869 0.3708 0.1265 0.023 Uiso calc R 1 . . H
C9 0.32624(12) 0.63599(18) 0.08517(6) 0.0147(3) Uani d . 1 . . C
H9 0.3945 0.5790 0.0673 0.018 Uiso calc R 1 . . H
C10 0.33064(15) 0.8069(2) 0.06504(7) 0.0205(3) Uani d . 1 . . C
H10A 0.4133 0.8482 0.0655 0.025 Uiso calc R 1 . . H
H10B 0.2793 0.8755 0.0884 0.025 Uiso calc R 1 . . H
C11 0.28261(16) 0.7941(2) 0.00491(7) 0.0258(3) Uani d . 1 . . C
H11A 0.2552 0.8978 -0.0091 0.031 Uiso calc R 1 . . H
H11B 0.3443 0.7522 -0.0208 0.031 Uiso calc R 1 . . H
C12 0.17788(17) 0.6789(3) 0.01058(8) 0.0307(4) Uani d . 1 . . C
H12A 0.1675 0.6176 -0.0244 0.037 Uiso calc R 1 . . H
H12B 0.1029 0.7366 0.0185 0.037 Uiso calc R 1 . . H
C13 0.20974(14) 0.56852(19) 0.05992(7) 0.0193(3) Uani d . 1 . . C
H13A 0.2223 0.4594 0.0465 0.023 Uiso calc R 1 . . H
H13B 0.1451 0.5681 0.0882 0.023 Uiso calc R 1 . . H
O4 0.49603(9) 0.70593(14) 0.33005(5) 0.0166(2) Uani d . 1 . . O
H04 0.5120 0.7185 0.2959 0.025 Uiso calc R 1 . . H
O5 0.71172(13) 0.76173(17) 0.29073(7) 0.0259(3) Uani d . 1 . . O
O6 0.80046(9) 0.65735(15) 0.36578(5) 0.0211(2) Uani d . 1 . . O
H06 0.8617 0.6994 0.3520 0.032 Uiso calc R 1 . . H
C14 0.58966(12) 0.62003(17) 0.35621(6) 0.0131(2) Uani d . 1 . . C
C15 0.70774(13) 0.68780(17) 0.33365(6) 0.0154(3) Uani d . 1 . . C
C16 0.58168(13) 0.44424(18) 0.34164(6) 0.0148(3) Uani d . 1 . . C
C17 0.48114(14) 0.3864(2) 0.31417(7) 0.0208(3) Uani d . 1 . . C
H17 0.4204 0.4569 0.3022 0.025 Uiso calc R 1 . . H
C18 0.46937(18) 0.2252(2) 0.30409(9) 0.0267(4) Uani d . 1 . . C
H18 0.3999 0.1865 0.2859 0.032 Uiso calc R 1 . . H
C19 0.55790(18) 0.1214(2) 0.32034(8) 0.0278(4) Uani d . 1 . . C
H19 0.5495 0.0118 0.3133 0.033 Uiso calc R 1 . . H
C20 0.65948(18) 0.1786(2) 0.34717(8) 0.0244(4) Uani d . 1 . . C
H20 0.7212 0.1082 0.3581 0.029 Uiso calc R 1 . . H
C21 0.67044(15) 0.3392(2) 0.35795(7) 0.0191(3) Uani d . 1 . . C
H21 0.7394 0.3776 0.3767 0.023 Uiso calc R 1 . . H
C22 0.57962(13) 0.64235(18) 0.42003(6) 0.0149(3) Uani d . 1 . . C
H22 0.6481 0.5853 0.4377 0.018 Uiso calc R 1 . . H
C23 0.58391(15) 0.81390(19) 0.44056(7) 0.0199(3) Uani d . 1 . . C
H23A 0.6666 0.8551 0.4404 0.024 Uiso calc R 1 . . H
H23B 0.5329 0.8829 0.4172 0.024 Uiso calc R 1 . . H
C24 0.53540(16) 0.8007(2) 0.50029(8) 0.0259(3) Uani d . 1 . . C
H24A 0.5087 0.9045 0.5145 0.031 Uiso calc R 1 . . H
H24B 0.5964 0.7573 0.5261 0.031 Uiso calc R 1 . . H
C25 0.42991(17) 0.6874(3) 0.49392(8) 0.0309(4) Uani d . 1 . . C
H25A 0.3560 0.7461 0.4849 0.037 Uiso calc R 1 . . H
H25B 0.4170 0.6276 0.5291 0.037 Uiso calc R 1 . . H
C26 0.46313(14) 0.5749(2) 0.44566(7) 0.0194(3) Uani d . 1 . . C
H26A 0.3988 0.5719 0.4172 0.023 Uiso calc R 1 . . H
H26B 0.4764 0.4669 0.4600 0.023 Uiso calc R 1 . . H

loop_
_atom_site_aniso_label
_atom_site_aniso_U_11
_atom_site_aniso_U_22
_atom_site_aniso_U_33
_atom_site_aniso_U_12
_atom_site_aniso_U_13
_atom_site_aniso_U_23
O1 0.0132(4) 0.0205(5) 0.0126(4) 0.0039(4) -0.0003(4) -0.0014(4)
O2 0.0177(6) 0.0313(7) 0.0167(7) -0.0036(4) -0.0023(5) -0.0053(4)
O3 0.0122(5) 0.0303(6) 0.0226(5) -0.0049(4) 0.0015(4) -0.0062(5)
C1 0.0106(5) 0.0151(6) 0.0123(6) -0.0002(4) 0.0000(4) -0.0005(4)
C2 0.0138(6) 0.0165(6) 0.0144(6) -0.0011(4) -0.0014(5) 0.0017(5)
C3 0.0134(6) 0.0161(6) 0.0139(6) -0.0006(4) -0.0018(5) -0.0003(5)
C4 0.0157(6) 0.0201(7) 0.0206(7) -0.0024(5) 0.0016(5) 0.0021(6)
C5 0.0237(8) 0.0240(8) 0.0252(9) -0.0074(7) 0.0006(7) 0.0046(8)
C6 0.0306(8) 0.0159(7) 0.0260(8) -0.0025(6) -0.0029(7) 0.0008(6)
C7 0.0268(8) 0.0213(8) 0.0242(8) 0.0043(6) -0.0023(7) -0.0044(6)
C8 0.0179(7) 0.0213(8) 0.0171(7) 0.0020(5) 0.0009(5) -0.0014(6)
C9 0.0148(6) 0.0179(7) 0.0115(6) -0.0005(4) -0.0005(5) -0.0005(5)
C10 0.0230(7) 0.0206(8) 0.0181(7) -0.0020(5) 0.0006(6) 0.0037(6)
C11 0.0254(8) 0.0345(9) 0.0175(7) 0.0001(7) -0.0008(6) 0.0088(7)
C12 0.0249(8) 0.0446(11) 0.0225(8) -0.0054(7) -0.0086(6) 0.0126(7)
C13 0.0196(6) 0.0219(7) 0.0165(6) -0.0023(5) -0.0056(5) -0.0013(6)
O4 0.0132(5) 0.0220(5) 0.0146(5) 0.0040(4) 0.0001(4) 0.0025(4)
O5 0.0201(7) 0.0402(8) 0.0173(7) -0.0031(5) 0.0030(6) 0.0088(5)
O6 0.0111(4) 0.0294(6) 0.0228(5) -0.0038(4) -0.0013(4) 0.0068(5)
C14 0.0106(5) 0.0172(7) 0.0116(6) 0.0009(4) 0.0002(4) -0.0002(5)
C15 0.0133(6) 0.0175(7) 0.0153(6) -0.0007(4) 0.0017(5) -0.0015(5)
C16 0.0139(6) 0.0179(7) 0.0125(5) -0.0015(5) 0.0014(4) -0.0013(5)
C17 0.0174(7) 0.0243(8) 0.0208(7) -0.0040(5) -0.0012(5) -0.0034(6)
C18 0.0254(8) 0.0280(9) 0.0267(9) -0.0082(7) 0.0007(7) -0.0058(8)
C19 0.0370(10) 0.0176(7) 0.0287(8) -0.0058(6) 0.0074(8) -0.0030(6)
C20 0.0276(8) 0.0188(8) 0.0270(9) 0.0034(6) 0.0036(7) 0.0007(6)
C21 0.0184(7) 0.0178(7) 0.0210(7) 0.0017(5) 0.0001(6) 0.0009(6)
C22 0.0146(6) 0.0177(7) 0.0124(6) -0.0005(5) 0.0004(5) -0.0001(5)
C23 0.0247(7) 0.0186(8) 0.0165(7) -0.0008(5) 0.0004(6) -0.0033(6)
C24 0.0272(8) 0.0332(9) 0.0175(7) -0.0005(7) 0.0023(6) -0.0084(7)
C25 0.0249(8) 0.0467(12) 0.0211(7) -0.0049(7) 0.0079(7) -0.0111(7)
C26 0.0188(6) 0.0232(7) 0.0163(6) -0.0019(5) 0.0042(5) 0.0006(6)

loop_
_atom_type_symbol
_atom_type_description
_atom_type_scat_dispersion_real
_atom_type_scat_dispersion_imag
_atom_type_scat_source
C C 0.0033 0.0016 'International Tables Vol C Tables 4.2.6.8 and 6.1.1.4'
H H 0.0000 0.0000 'International Tables Vol C Tables 4.2.6.8 and 6.1.1.4'
O O 0.0106 0.0060 'International Tables Vol C Tables 4.2.6.8 and 6.1.1.4'

loop_
_geom_angle_atom_site_label_1
_geom_angle_atom_site_label_2
_geom_angle_atom_site_label_3
_geom_angle
C1 O1 H01 109.5
C2 O3 H03 109.5
O1 C1 C2 106.94(11)
O1 C1 C3 110.91(11)
C2 C1 C3 109.44(11)
O1 C1 C9 108.22(11)
C2 C1 C9 111.51(12)
C3 C1 C9 109.79(12)
O2 C2 O3 124.19(14)
O2 C2 C1 121.70(14)
O3 C2 C1 114.10(12)
C4 C3 C8 119.10(15)
C4 C3 C1 120.25(13)
C8 C3 C1 120.55(13)
C5 C4 C3 120.26(15)
C5 C4 H4 119.9
C3 C4 H4 119.9
C4 C5 C6 120.49(16)
C4 C5 H5 119.8
C6 C5 H5 119.8
C7 C6 C5 119.22(16)
C7 C6 H6 120.4
C5 C6 H6 120.4
C8 C7 C6 120.76(16)
C8 C7 H7 119.6
C6 C7 H7 119.6
C7 C8 C3 120.15(16)
C7 C8 H8 119.9
C3 C8 H8 119.9
C10 C9 C1 115.51(12)
C10 C9 C13 104.83(12)
C1 C9 C13 113.74(12)
C10 C9 H9 107.4
C1 C9 H9 107.4
C13 C9 H9 107.4
C9 C10 C11 102.43(14)
C9 C10 H10A 111.3
C11 C10 H10A 111.3
C9 C10 H10B 111.3
C11 C10 H10B 111.3
H10A C10 H10B 109.2
C12 C11 C10 103.34(14)
C12 C11 H11A 111.1
C10 C11 H11A 111.1
C12 C11 H11B 111.1
C10 C11 H11B 111.1
H11A C11 H11B 109.1
C11 C12 C13 106.08(14)
C11 C12 H12A 110.5
C13 C12 H12A 110.5
C11 C12 H12B 110.5
C13 C12 H12B 110.5
H12A C12 H12B 108.7
C12 C13 C9 105.48(13)
C12 C13 H13A 110.6
C9 C13 H13A 110.6
C12 C13 H13B 110.6
C9 C13 H13B 110.6
H13A C13 H13B 108.8
C14 O4 H04 109.5
C15 O6 H06 109.5
O4 C14 C16 110.87(11)
O4 C14 C22 108.51(11)
C16 C14 C22 109.85(12)
O4 C14 C15 106.77(11)
C16 C14 C15 109.52(11)
C22 C14 C15 111.28(12)
O5 C15 O6 124.71(15)
O5 C15 C14 121.67(14)
O6 C15 C14 113.62(12)
C21 C16 C17 118.94(15)
C21 C16 C14 121.21(13)
C17 C16 C14 119.76(13)
C16 C17 C18 120.21(16)
C16 C17 H17 119.9
C18 C17 H17 119.9
C19 C18 C17 120.60(17)
C19 C18 H18 119.7
C17 C18 H18 119.7
C18 C19 C20 119.51(17)
C18 C19 H19 120.2
C20 C19 H19 120.2
C19 C20 C21 119.88(17)
C19 C20 H20 120.1
C21 C20 H20 120.1
C16 C21 C20 120.84(16)
C16 C21 H21 119.6
C20 C21 H21 119.6
C23 C22 C14 115.45(13)
C23 C22 C26 104.49(13)
C14 C22 C26 113.99(12)
C23 C22 H22 107.5
C14 C22 H22 107.5
C26 C22 H22 107.5
C24 C23 C22 102.51(14)
C24 C23 H23A 111.3
C22 C23 H23A 111.3
C24 C23 H23B 111.3
C22 C23 H23B 111.3
H23A C23 H23B 109.2
C23 C24 C25 103.16(14)
C23 C24 H24A 111.1
C25 C24 H24A 111.1
C23 C24 H24B 111.1
C25 C24 H24B 111.1
H24A C24 H24B 109.1
C24 C25 C26 106.07(14)
C24 C25 H25A 110.5
C26 C25 H25A 110.5
C24 C25 H25B 110.5
C26 C25 H25B 110.5
H25A C25 H25B 108.7
C25 C26 C22 105.63(13)
C25 C26 H26A 110.6
C22 C26 H26A 110.6
C25 C26 H26B 110.6
C22 C26 H26B 110.6
H26A C26 H26B 108.7

loop_
_geom_bond_atom_site_label_1
_geom_bond_atom_site_label_2
_geom_bond_site_symmetry_2
_geom_bond_distance
_geom_bond_publ_flag
O1 C1 . 1.4230(16) ?
O1 H01 . 0.8400 ?
O2 C2 . 1.222(2) ?
O3 C2 . 1.3200(18) ?
O3 H03 . 0.8400 ?
C1 C2 . 1.5371(19) ?
C1 C3 . 1.539(2) ?
C1 C9 . 1.543(2) ?
C3 C4 . 1.396(2) ?
C3 C8 . 1.401(2) ?
C4 C5 . 1.391(2) ?
C4 H4 . 0.9500 ?
C5 C6 . 1.392(3) ?
C5 H5 . 0.9500 ?
C6 C7 . 1.389(3) ?
C6 H6 . 0.9500 ?
C7 C8 . 1.387(3) ?
C7 H7 . 0.9500 ?
C8 H8 . 0.9500 ?
C9 C10 . 1.528(2) ?
C9 C13 . 1.547(2) ?
C9 H9 . 1.0000 ?
C10 C11 . 1.536(2) ?
C10 H10A . 0.9900 ?
C10 H10B . 0.9900 ?
C11 C12 . 1.533(3) ?
C11 H11A . 0.9900 ?
C11 H11B . 0.9900 ?
C12 C13 . 1.546(2) ?
C12 H12A . 0.9900 ?
C12 H12B . 0.9900 ?
C13 H13A . 0.9900 ?
C13 H13B . 0.9900 ?
O4 C14 . 1.4213(16) ?
O4 H04 . 0.8400 ?
O5 C15 . 1.201(2) ?
O6 C15 . 1.3163(18) ?
O6 H06 . 0.8400 ?
C14 C16 . 1.534(2) ?
C14 C22 . 1.5380(19) ?
C14 C15 . 1.5391(19) ?
C16 C21 . 1.390(2) ?
C16 C17 . 1.392(2) ?
C17 C18 . 1.395(3) ?
C17 H17 . 0.9500 ?
C18 C19 . 1.382(3) ?
C18 H18 . 0.9500 ?
C19 C20 . 1.393(3) ?
C19 H19 . 0.9500 ?
C20 C21 . 1.393(2) ?
C20 H20 . 0.9500 ?
C21 H21 . 0.9500 ?
C22 C23 . 1.537(2) ?
C22 C26 . 1.550(2) ?
C22 H22 . 1.0000 ?
C23 C24 . 1.529(2) ?
C23 H23A . 0.9900 ?
C23 H23B . 0.9900 ?
C24 C25 . 1.531(3) ?
C24 H24A . 0.9900 ?
C24 H24B . 0.9900 ?
C25 C26 . 1.541(2) ?
C25 H25A . 0.9900 ?
C25 H25B . 0.9900 ?
C26 H26A . 0.9900 ?
C26 H26B . 0.9900 ?

loop_
_geom_hbond_atom_site_label_D
_geom_hbond_atom_site_label_H
_geom_hbond_atom_site_label_A
_geom_hbond_site_symmetry_A
_geom_hbond_distance_DH
_geom_hbond_distance_HA
_geom_hbond_distance_DA
_geom_hbond_angle_DHA
_geom_hbond_publ_flag
O1 H01 O5 3_465 0.84 2.00 2.794(2) 156 yes
O3 H03 O1 3_565 0.84 1.83 2.664(2) 173 yes
O4 H04 O2 1_555 0.84 2.00 2.762(2) 151 yes
O6 H06 O4 3_565 0.84 1.78 2.621(2) 174 yes
C5 H5 Cg~2~ 3_455 0.95 2.82 3.521(2) 132 yes
C18 H18 C5C6 1_555 0.95 2.73 3.582(2) 150 yes
C6 H6 O1 1_545 0.95 2.67 3.587(2) 163 yes
C19 H19 O4 1_545 0.95 2.69 3.601(2) 160 yes

loop_
_geom_torsion_atom_site_label_1
_geom_torsion_atom_site_label_2
_geom_torsion_atom_site_label_3
_geom_torsion_atom_site_label_4
_geom_torsion
O1 C1 C2 O2 22.53(19)
C3 C1 C2 O2 -97.68(17)
C9 C1 C2 O2 140.65(15)
O1 C1 C2 O3 -157.62(13)
C3 C1 C2 O3 82.16(15)
C9 C1 C2 O3 -39.51(17)
O1 C1 C3 C4 8.44(18)
C2 C1 C3 C4 126.19(14)
C9 C1 C3 C4 -111.11(15)
O1 C1 C3 C8 -175.23(13)
C2 C1 C3 C8 -57.48(18)
C9 C1 C3 C8 65.22(17)
C8 C3 C4 C5 -1.0(2)
C1 C3 C4 C5 175.40(15)
C3 C4 C5 C6 0.1(3)
C4 C5 C6 C7 0.6(3)
C5 C6 C7 C8 -0.5(3)
C6 C7 C8 C3 -0.4(3)
C4 C3 C8 C7 1.1(2)
C1 C3 C8 C7 -175.27(14)
O1 C1 C9 C10 57.96(16)
C2 C1 C9 C10 -59.38(16)
C3 C1 C9 C10 179.15(11)
O1 C1 C9 C13 -63.36(16)
C2 C1 C9 C13 179.30(12)
C3 C1 C9 C13 57.83(15)
C1 C9 C10 C11 -164.35(13)
C13 C9 C10 C11 -38.34(16)
C9 C10 C11 C12 41.92(17)
C10 C11 C12 C13 -29.6(2)
C11 C12 C13 C9 6.00(19)
C10 C9 C13 C12 20.07(17)
C1 C9 C13 C12 147.17(14)
O4 C14 C15 O5 -19.94(19)
C16 C14 C15 O5 100.16(17)
C22 C14 C15 O5 -138.19(16)
O4 C14 C15 O6 159.70(13)
C16 C14 C15 O6 -80.20(15)
C22 C14 C15 O6 41.45(17)
O4 C14 C16 C21 173.64(14)
C22 C14 C16 C21 -66.43(17)
C15 C14 C16 C21 56.08(18)
O4 C14 C16 C17 -9.75(19)
C22 C14 C16 C17 110.18(15)
C15 C14 C16 C17 -127.31(14)
C21 C16 C17 C18 1.0(2)
C14 C16 C17 C18 -175.68(16)
C16 C17 C18 C19 -1.1(3)
C17 C18 C19 C20 0.2(3)
C18 C19 C20 C21 0.7(3)
C17 C16 C21 C20 -0.1(2)
C14 C16 C21 C20 176.56(15)
C19 C20 C21 C16 -0.8(3)
O4 C14 C22 C23 -57.56(16)
C16 C14 C22 C23 -178.91(12)
C15 C14 C22 C23 59.63(16)
O4 C14 C22 C26 63.44(16)
C16 C14 C22 C26 -57.91(16)
C15 C14 C22 C26 -179.37(12)
C14 C22 C23 C24 163.72(13)
C26 C22 C23 C24 37.71(16)
C22 C23 C24 C25 -42.55(17)
C23 C24 C25 C26 31.3(2)
C24 C25 C26 C22 -7.86(19)
C23 C22 C26 C25 -18.42(17)
C14 C22 C26 C25 -145.35(14)

loop_
_cod_related_entry_id
_cod_related_entry_database
_cod_related_entry_code
1 ChemSpider 88747
